data_4321936
loop_
_publ_author_name
'Quanming Wang'
'Xintao Wu'
'Wenjian Zhang'
'Tianlu Sheng'
'Ping Lin'
'Jianmin Li'

_publ_contact_author 'Prof. Xintao Wu'
_publ_contact_author_email wxt@ms.fjirsm.ac.cn
_publ_contact_author_fax 86-591-3714946
_publ_section_title
;
 Solids with Rhombic Channels: Syntheses and Crystal Structures of
 [Cu3(NTA)2(4,4'-bpy)2(H2O)2].9H2O and
 [{Cu(4,4'-bpy)(H2O)4}{Cu2(NTA)2(4,4'-bpy)}]. 7H2O (NTA =
 Nitrilotriacetate, 4,4'-bpy = 4,4'-Bipyridine)
;
_journal_name_full 'Inorganic Chemistry'
_journal_page_first 2223
_journal_page_last 2226
_journal_paper_doi 10.1021/ic9802799
_journal_volume 38
_journal_year 1999
_chemical_formula_moiety '{[Cu2 (C10 H8 N2)2 (H2 O)4][Cu2 (C6 H6 N O6)2 (C10 H8 N2)]}.7H2O'
_chemical_formula_sum 'C32 H50 Cu3 N6 O23'
_chemical_formula_weight 1077.40
_chemical_name_systematic
; 
 ? 
;
_space_group_IT_number 14
_symmetry_cell_setting monoclinic
_symmetry_space_group_name_Hall '-P 2ybc'
_symmetry_space_group_name_H-M 'P 1 21/c 1'
_atom_sites_solution_hydrogens geom
_atom_sites_solution_primary direct
_atom_sites_solution_secondary difmap
_audit_creation_method SHELXL
_cell_angle_alpha 90.00
_cell_angle_beta 102.2270(10)
_cell_angle_gamma 90.00
_cell_formula_units_Z 4
_cell_length_a 16.8055(3)
_cell_length_b 23.76560(10)
_cell_length_c 11.1653(2)
_cell_measurement_temperature 293(2)
_cell_volume 4358.19(11)
_computing_cell_refinement 'Siemens SMART CCD'
_computing_data_collection 'Siemens SMART CCD'
_computing_data_reduction 'Siemens SHELXTL'
_computing_molecular_graphics 'Siemens SHELXTL'
_computing_publication_material 'Siemens SHELXTL'
_computing_structure_refinement 'SHELXL-93 (Sheldrick, 1993)'
_computing_structure_solution 'SHELXS-86 (Sheldrick, 1990)'
_diffrn_ambient_temperature 293(2)
_diffrn_measurement_device 'Siemens SMART CCD'
_diffrn_measurement_method '\w scans'
_diffrn_radiation_monochromator graphite
_diffrn_radiation_source 'fine-focus sealed tube'
_diffrn_radiation_type MoK\a
_diffrn_radiation_wavelength 0.71073
_diffrn_reflns_av_R_equivalents 0.0514
_diffrn_reflns_av_sigmaI/netI 0.0556
_diffrn_reflns_limit_h_max 18
_diffrn_reflns_limit_h_min -11
_diffrn_reflns_limit_k_max 25
_diffrn_reflns_limit_k_min -26
_diffrn_reflns_limit_l_max 12
_diffrn_reflns_limit_l_min -12
_diffrn_reflns_number 16691
_diffrn_reflns_theta_max 23.24
_diffrn_reflns_theta_min 1.51
_exptl_absorpt_coefficient_mu 1.542
_exptl_absorpt_correction_T_max 0.3145
_exptl_absorpt_correction_T_min 0.2725
_exptl_absorpt_correction_type empirical
_exptl_crystal_colour blue
_exptl_crystal_density_diffrn 1.642
_exptl_crystal_description needle
_exptl_crystal_F_000 2220
_exptl_crystal_size_max 0.30
_exptl_crystal_size_mid 0.10
_exptl_crystal_size_min 0.10
_refine_diff_density_max 1.218
_refine_diff_density_min -0.435
_refine_diff_density_rms 0.101
_refine_ls_extinction_method none
_refine_ls_goodness_of_fit_all 1.011
_refine_ls_goodness_of_fit_obs 1.021
_refine_ls_hydrogen_treatment riding
_refine_ls_matrix_type full
_refine_ls_number_parameters 542
_refine_ls_number_reflns 6211
_refine_ls_number_restraints 0
_refine_ls_restrained_S_all 1.020
_refine_ls_restrained_S_obs 1.021
_refine_ls_R_factor_all 0.1019
_refine_ls_R_factor_obs 0.0680
_refine_ls_shift/esd_max 0.002
_refine_ls_shift/esd_mean 0.000
_refine_ls_structure_factor_coef Fsqd
_refine_ls_weighting_details 'w=1/[\s^2^(Fo^2^)+(0.0897P)^2^+27.1492P] where P=(Fo^2^+2Fc^2^)/3'
_refine_ls_weighting_scheme calc
_refine_ls_wR_factor_all 0.2007
_refine_ls_wR_factor_obs 0.1668
_reflns_number_observed 4409
_reflns_number_total 6220
_reflns_observed_criterion >2sigma(I)
_cod_data_source_file ic9802799_2.cif
_cod_data_source_block 2
_cod_depositor_comments
;
The following automatic conversions were performed:

'_refine_ls_weighting_scheme' value 'calc
w=1/[\s^2^(Fo^2^)+(0.0897P)^2^+27.1492P] where P=(Fo^2^+2Fc^2^)/3'
was changed to 'calc'. New tag '_refine_ls_weighting_details' was
created. The value of the new tag was set to
'w=1/[\s^2^(Fo^2^)+(0.0897P)^2^+27.1492P] where P=(Fo^2^+2Fc^2^)/3'.

Automatic conversion script
Id: cif_fix_values 3143 2015-03-26 13:38:13Z robertas 
;
_cod_database_code 4321936

loop_
_symmetry_equiv_pos_as_xyz
'x, y, z'
'-x, y+1/2, -z+1/2'
'-x, -y, -z'
'x, -y-1/2, z-1/2'

loop_
_atom_site_aniso_label
_atom_site_aniso_U_11
_atom_site_aniso_U_22
_atom_site_aniso_U_33
_atom_site_aniso_U_23
_atom_site_aniso_U_13
_atom_site_aniso_U_12
Cu1 0.0391(6) 0.0421(6) 0.0318(5) -0.0052(4) 0.0024(4) -0.0039(4)
Cu2 0.0535(7) 0.0518(7) 0.0492(7) -0.0124(5) 0.0072(5) -0.0153(5)
Cu3 0.0435(6) 0.0586(7) 0.0192(5) -0.0003(4) 0.0091(4) -0.0020(5)
N1 0.043(4) 0.041(4) 0.027(3) -0.006(3) 0.007(3) 0.001(3)
N2 0.051(5) 0.047(4) 0.063(5) -0.019(4) 0.019(4) -0.007(4)
N3 0.041(4) 0.039(4) 0.034(4) -0.002(3) 0.004(3) -0.003(3)
N4 0.056(5) 0.052(5) 0.039(4) -0.006(3) 0.003(3) -0.013(4)
N5 0.044(4) 0.064(5) 0.019(3) 0.000(3) 0.010(3) -0.006(4)
N6 0.048(4) 0.052(4) 0.025(3) -0.003(3) 0.008(3) -0.004(3)
C1 0.051(5) 0.058(6) 0.030(5) 0.000(4) 0.011(4) -0.007(4)
C2 0.045(5) 0.069(6) 0.028(4) -0.004(4) 0.016(4) -0.003(4)
C3 0.045(5) 0.055(5) 0.022(4) 0.003(4) 0.009(4) -0.013(4)
C4 0.046(5) 0.072(6) 0.027(4) 0.000(4) 0.007(4) 0.005(5)
C5 0.053(5) 0.065(6) 0.027(4) 0.001(4) 0.016(4) 0.006(5)
C6 0.056(5) 0.046(5) 0.027(4) 0.000(4) 0.012(4) -0.002(4)
C7 0.060(6) 0.053(6) 0.026(4) 0.002(4) 0.012(4) -0.003(4)
C8 0.038(5) 0.059(6) 0.019(4) -0.003(4) 0.009(3) -0.007(4)
C9 0.093(8) 0.065(7) 0.037(5) 0.004(5) 0.025(5) 0.010(6)
C10 0.088(7) 0.061(6) 0.035(5) 0.003(5) 0.025(5) 0.004(5)
C11 0.075(7) 0.046(6) 0.046(5) -0.009(4) 0.008(5) 0.004(5)
C12 0.047(5) 0.050(6) 0.044(5) 0.000(5) 0.014(4) -0.002(4)
C13 0.059(6) 0.090(8) 0.046(5) -0.024(5) 0.026(5) -0.029(5)
C14 0.043(5) 0.042(5) 0.044(5) -0.003(4) 0.007(4) 0.009(4)
C15 0.063(6) 0.059(6) 0.023(4) 0.000(4) -0.005(4) -0.005(5)
C16 0.039(5) 0.059(6) 0.038(5) -0.004(4) 0.004(4) -0.003(4)
C21 0.047(6) 0.083(8) 0.135(11) -0.053(8) 0.015(6) -0.013(6)
C22 0.057(7) 0.079(9) 0.129(11) -0.035(8) 0.024(7) -0.010(6)
C23 0.125(11) 0.081(8) 0.051(6) -0.011(6) 0.012(6) -0.030(7)
C24 0.054(6) 0.062(7) 0.058(6) -0.005(5) 0.005(5) -0.013(5)
C25 0.065(7) 0.076(7) 0.058(6) -0.016(5) 0.017(5) -0.017(6)
C26 0.051(6) 0.050(6) 0.077(7) -0.004(5) 0.007(5) -0.004(5)
C31 0.064(6) 0.050(6) 0.042(5) 0.004(4) 0.010(4) -0.023(5)
C32 0.064(6) 0.061(6) 0.028(4) 0.001(4) 0.004(4) -0.019(5)
C33 0.035(4) 0.037(5) 0.040(5) -0.004(4) 0.010(4) -0.002(4)
C34 0.057(6) 0.038(5) 0.039(5) 0.002(4) 0.015(4) -0.010(4)
C35 0.058(6) 0.047(5) 0.029(4) -0.002(4) 0.001(4) -0.015(4)
C41 0.083(7) 0.066(7) 0.036(5) -0.006(5) 0.013(5) -0.023(6)
C42 0.069(6) 0.048(5) 0.040(5) -0.004(4) 0.010(4) -0.023(5)
C43 0.033(4) 0.045(5) 0.041(5) -0.003(4) 0.002(4) -0.007(4)
C44 0.099(8) 0.079(7) 0.038(5) -0.011(5) 0.023(5) -0.046(6)
C45 0.090(8) 0.077(7) 0.046(6) -0.006(5) 0.014(5) -0.048(6)
O1 0.052(4) 0.066(4) 0.044(3) -0.003(3) 0.019(3) 0.002(3)
O2 0.070(4) 0.091(5) 0.038(3) 0.008(3) 0.011(3) -0.006(4)
O3 0.056(4) 0.092(5) 0.035(3) 0.009(3) 0.013(3) -0.013(3)
O4 0.078(5) 0.057(4) 0.045(4) -0.004(3) 0.019(3) 0.013(3)
O11 0.053(4) 0.050(4) 0.047(3) -0.011(3) -0.006(3) 0.003(3)
O12 0.077(5) 0.045(4) 0.068(4) -0.003(3) 0.004(4) 0.006(3)
O13 0.053(4) 0.058(4) 0.035(3) -0.009(3) 0.012(3) -0.003(3)
O14 0.063(4) 0.063(4) 0.063(4) -0.010(3) 0.033(3) -0.015(3)
O15 0.053(4) 0.040(3) 0.039(3) -0.004(3) -0.001(3) -0.004(3)
O16 0.063(4) 0.066(4) 0.040(4) 0.010(3) 0.005(3) 0.005(3)
O21 0.042(4) 0.072(5) 0.081(5) -0.013(4) 0.017(3) -0.011(3)
O22 0.066(6) 0.171(10) 0.258(14) -0.128(10) 0.058(7) -0.017(6)
O23 0.087(5) 0.049(4) 0.050(4) -0.008(3) -0.010(4) -0.005(3)
O24 0.096(6) 0.091(6) 0.057(5) 0.006(4) -0.015(4) -0.007(5)
O25 0.077(5) 0.069(5) 0.057(4) -0.001(3) 0.008(4) -0.025(4)
O26 0.079(5) 0.067(5) 0.091(5) 0.010(4) 0.024(4) -0.020(4)

loop_
_atom_site_label
_atom_site_type_symbol
_atom_site_fract_x
_atom_site_fract_y
_atom_site_fract_z
_atom_site_U_iso_or_equiv
_atom_site_thermal_displace_type
_atom_site_occupancy
_atom_site_calc_flag
_atom_site_refinement_flags
_atom_site_disorder_group
Cu1 Cu 0.38195(6) 0.15959(4) 0.47727(8) 0.0384(3) Uani 1 d . .
Cu2 Cu 0.00658(7) -0.12416(5) -0.19487(10) 0.0520(3) Uani 1 d . .
Cu3 Cu 0.66600(6) 0.40426(4) -0.22784(8) 0.0401(3) Uani 1 d . .
N1 N 0.4460(4) 0.2093(3) 0.6113(5) 0.037(2) Uani 1 d . .
N2 N -0.0451(4) -0.1796(3) -0.3244(7) 0.053(2) Uani 1 d . .
N3 N 0.3102(4) 0.1101(3) 0.3590(6) 0.039(2) Uani 1 d . .
N4 N 0.0617(4) -0.0699(3) -0.0714(6) 0.050(2) Uani 1 d . .
N5 N 0.6674(4) 0.4031(3) -0.0448(5) 0.042(2) Uani 1 d . .
N6 N 0.6648(4) 0.4044(3) 0.5897(5) 0.042(2) Uani 1 d . .
C1 C 0.6156(5) 0.4366(4) 0.0019(7) 0.046(2) Uani 1 d . .
H1A H 0.5796(5) 0.4595(4) -0.0516(7) 0.055 Uiso 1 calc R .
C2 C 0.6139(5) 0.4383(4) 0.1239(7) 0.046(2) Uani 1 d . .
H2A H 0.5767(5) 0.4612(4) 0.1515(7) 0.055 Uiso 1 calc R .
C3 C 0.6685(5) 0.4054(4) 0.2063(7) 0.040(2) Uani 1 d . .
C4 C 0.7215(5) 0.3717(4) 0.1584(7) 0.048(2) Uani 1 d . .
H4A H 0.7594(5) 0.3494(4) 0.2102(7) 0.058 Uiso 1 calc R .
C5 C 0.7180(5) 0.3714(4) 0.0337(7) 0.048(2) Uani 1 d . .
H5A H 0.7531(5) 0.3476(4) 0.0034(7) 0.057 Uiso 1 calc R .
C6 C 0.6419(5) 0.4497(4) 0.5199(7) 0.043(2) Uani 1 d . .
H6B H 0.6246(5) 0.4814(4) 0.5563(7) 0.051 Uiso 1 calc R .
C7 C 0.6426(5) 0.4518(4) 0.3973(7) 0.046(2) Uani 1 d . .
H7A H 0.6259(5) 0.4843(4) 0.3527(7) 0.055 Uiso 1 calc R .
C8 C 0.6678(5) 0.4060(4) 0.3403(6) 0.038(2) Uani 1 d . .
C9 C 0.6914(7) 0.3598(4) 0.4110(8) 0.063(3) Uani 1 d . .
H9A H 0.7098(7) 0.3280(4) 0.3765(8) 0.076 Uiso 1 calc R .
C10 C 0.6883(6) 0.3598(4) 0.5344(8) 0.060(3) Uani 1 d . .
H10A H 0.7032(6) 0.3273(4) 0.5800(8) 0.072 Uiso 1 calc R .
C11 C 0.3972(6) 0.2599(4) 0.6108(8) 0.057(2) Uani 1 d . .
H11A H 0.4328(6) 0.2917(4) 0.6360(8) 0.068 Uiso 1 calc R .
H11B H 0.3625(6) 0.2556(4) 0.6694(8) 0.068 Uiso 1 calc R .
C12 C 0.3439(5) 0.2715(4) 0.4828(8) 0.046(2) Uani 1 d . .
C13 C 0.5262(6) 0.2221(5) 0.5817(8) 0.063(3) Uani 1 d . .
H13A H 0.5675(6) 0.2003(5) 0.6361(8) 0.075 Uiso 1 calc R .
H13B H 0.5382(6) 0.2615(5) 0.5992(8) 0.075 Uiso 1 calc R .
C14 C 0.5333(5) 0.2104(4) 0.4494(8) 0.043(2) Uani 1 d . .
C15 C 0.4555(6) 0.1763(4) 0.7276(7) 0.050(2) Uani 1 d . .
H15A H 0.4153(6) 0.1887(4) 0.7725(7) 0.061 Uiso 1 calc R .
H15B H 0.5091(6) 0.1832(4) 0.7782(7) 0.061 Uiso 1 calc R .
C16 C 0.4453(5) 0.1140(4) 0.7021(8) 0.046(2) Uani 1 d . .
C21 C 0.0130(6) -0.2241(5) -0.3263(13) 0.089(4) Uani 1 d . .
H21A H 0.0015(6) -0.2414(5) -0.4068(13) 0.106 Uiso 1 calc R .
H21B H 0.0058(6) -0.2527(5) -0.2674(13) 0.106 Uiso 1 calc R .
C22 C 0.1012(7) -0.2047(5) -0.2968(13) 0.088(4) Uani 1 d . .
C23 C -0.0638(8) -0.1483(5) -0.4404(10) 0.087(4) Uani 1 d . .
H23A H -0.1183(8) -0.1582(5) -0.4839(10) 0.104 Uiso 1 calc R .
H23B H -0.0262(8) -0.1601(5) -0.4906(10) 0.104 Uiso 1 calc R .
C24 C -0.0587(6) -0.0858(4) -0.4259(9) 0.059(3) Uani 1 d . .
C25 C -0.1171(6) -0.2012(5) -0.2847(9) 0.066(3) Uani 1 d . .
H25A H -0.1284(6) -0.2391(5) -0.3156(9) 0.079 Uiso 1 calc R .
H25B H -0.1637(6) -0.1779(5) -0.3191(9) 0.079 Uiso 1 calc R .
C26 C -0.1051(6) -0.2017(4) -0.1452(10) 0.060(3) Uani 1 d . .
C31 C 0.2941(6) 0.1216(4) 0.2388(8) 0.052(2) Uani 1 d . .
H31A H 0.3184(6) 0.1530(4) 0.2120(8) 0.062 Uiso 1 calc R .
C32 C 0.2437(6) 0.0892(4) 0.1535(7) 0.052(2) Uani 1 d . .
H32A H 0.2349(6) 0.0990(4) 0.0711(7) 0.062 Uiso 1 calc R .
C33 C 0.2056(5) 0.0423(3) 0.1883(7) 0.037(2) Uani 1 d . .
C34 C 0.2208(5) 0.0314(3) 0.3127(7) 0.044(2) Uani 1 d . .
H34A H 0.1958(5) 0.0008(3) 0.3415(7) 0.053 Uiso 1 calc R .
C35 C 0.2726(5) 0.0650(4) 0.3944(7) 0.045(2) Uani 1 d . .
H35A H 0.2819(5) 0.0563(4) 0.4774(7) 0.055 Uiso 1 calc R .
C41 C 0.1059(6) -0.0289(4) -0.1062(8) 0.061(3) Uani 1 d . .
H41A H 0.1052(6) -0.0253(4) -0.1894(8) 0.073 Uiso 1 calc R .
C42 C 0.1518(6) 0.0081(4) -0.0279(8) 0.053(2) Uani 1 d . .
H42A H 0.1823(6) 0.0353(4) -0.0577(8) 0.063 Uiso 1 calc R .
C43 C 0.1533(5) 0.0051(3) 0.0970(7) 0.041(2) Uani 1 d . .
C44 C 0.1067(7) -0.0375(4) 0.1335(8) 0.071(3) Uani 1 d . .
H44A H 0.1055(7) -0.0418(4) 0.2158(8) 0.085 Uiso 1 calc R .
C45 C 0.0627(7) -0.0730(5) 0.0475(9) 0.071(3) Uani 1 d . .
H45A H 0.0317(7) -0.1009(5) 0.0742(9) 0.085 Uiso 1 calc R .
O1 O 0.7885(4) 0.4141(3) -0.1944(5) 0.053(2) Uani 1 d . .
O2 O 0.6863(4) 0.3048(3) -0.2227(5) 0.067(2) Uani 1 d . .
O3 O 0.5434(4) 0.3962(3) -0.2595(5) 0.060(2) Uani 1 d . .
O4 O 0.6608(4) 0.4998(3) -0.2199(5) 0.059(2) Uani 1 d . .
O11 O 0.3274(3) 0.2297(2) 0.4115(5) 0.052(2) Uani 1 d . .
O12 O 0.3193(4) 0.3201(3) 0.4575(6) 0.065(2) Uani 1 d . .
O13 O 0.4849(3) 0.1748(3) 0.3900(5) 0.0482(15) Uani 1 d . .
O14 O 0.5890(4) 0.2353(3) 0.4154(6) 0.060(2) Uani 1 d . .
O15 O 0.4181(3) 0.0983(2) 0.5905(5) 0.0460(14) Uani 1 d . .
O16 O 0.4624(4) 0.0802(3) 0.7882(5) 0.057(2) Uani 1 d . .
O21 O 0.1154(4) -0.1619(3) -0.2319(6) 0.064(2) Uani 1 d . .
O22 O 0.1538(6) -0.2323(5) -0.3345(13) 0.162(6) Uani 1 d . .
O23 O -0.0269(4) -0.0667(3) -0.3216(6) 0.065(2) Uani 1 d . .
O24 O -0.0836(5) -0.0561(3) -0.5189(7) 0.086(2) Uani 1 d . .
O25 O -0.0491(4) -0.1697(3) -0.0881(6) 0.069(2) Uani 1 d . .
O26 O -0.1479(5) -0.2312(3) -0.0947(7) 0.078(2) Uani 1 d . .
O01 O -0.2487(6) 0.8177(4) 0.3013(8) 0.110(3) Uiso 1 d . .
O02 O -0.0953(7) 0.6504(5) 0.6514(11) 0.143(4) Uiso 1 d . .
O03 O 0.7924(5) 0.5700(4) -0.2199(8) 0.093(2) Uiso 1 d . .
O04 O -0.1220(4) 0.4461(3) 0.0220(7) 0.076(2) Uiso 1 d . .
O05 O 0.4371(4) 0.4060(3) 0.5232(7) 0.075(2) Uiso 1 d . .
O06 O -0.0578(8) 0.3577(6) 0.1650(13) 0.169(5) Uiso 1 d . .
O07 O 0.1466(14) -0.2405(10) -0.5648(21) 0.295(10) Uiso 1 d . .

loop_
_atom_type_symbol
_atom_type_description
_atom_type_scat_dispersion_real
_atom_type_scat_dispersion_imag
_atom_type_scat_source
C C 0.0033 0.0016 'International Tables Vol C Tables 4.2.6.8 and 6.1.1.4'
H H 0.0000 0.0000 'International Tables Vol C Tables 4.2.6.8 and 6.1.1.4'
N N 0.0061 0.0033 'International Tables Vol C Tables 4.2.6.8 and 6.1.1.4'
O O 0.0106 0.0060 'International Tables Vol C Tables 4.2.6.8 and 6.1.1.4'
Cu Cu 0.3201 1.2651 'International Tables Vol C Tables 4.2.6.8 and 6.1.1.4'

loop_
_geom_angle_atom_site_label_1
_geom_angle_atom_site_label_2
_geom_angle_atom_site_label_3
_geom_angle
_geom_angle_site_symmetry_1
_geom_angle_site_symmetry_3
_geom_angle_publ_flag
O15 Cu1 O11 159.4(2) . . ?
O15 Cu1 N3 93.0(2) . . ?
O11 Cu1 N3 94.8(2) . . ?
O15 Cu1 N1 84.9(2) . . ?
O11 Cu1 N1 85.1(2) . . ?
N3 Cu1 N1 173.3(3) . . ?
O15 Cu1 O13 104.2(2) . . ?
O11 Cu1 O13 92.5(2) . . ?
N3 Cu1 O13 103.2(2) . . ?
N1 Cu1 O13 83.5(2) . . ?
O23 Cu2 N4 94.0(3) . . ?
O23 Cu2 O25 135.5(3) . . ?
N4 Cu2 O25 98.5(3) . . ?
O23 Cu2 N2 85.6(3) . . ?
N4 Cu2 N2 177.4(3) . . ?
O25 Cu2 N2 83.6(3) . . ?
O23 Cu2 O21 106.0(3) . . ?
N4 Cu2 O21 96.6(3) . . ?
O25 Cu2 O21 114.5(3) . . ?
N2 Cu2 O21 81.1(3) . . ?
O3 Cu3 O1 178.7(3) . . ?
O3 Cu3 N6 91.8(2) . 1_554 ?
O1 Cu3 N6 88.8(2) . 1_554 ?
O3 Cu3 N5 88.2(2) . . ?
O1 Cu3 N5 91.2(2) . . ?
N6 Cu3 N5 179.4(3) 1_554 . ?
O3 Cu3 O4 93.2(3) . . ?
O1 Cu3 O4 85.6(2) . . ?
N6 Cu3 O4 92.6(2) 1_554 . ?
N5 Cu3 O4 88.1(3) . . ?
O3 Cu3 O2 92.6(3) . . ?
O1 Cu3 O2 88.6(2) . . ?
N6 Cu3 O2 89.8(2) 1_554 . ?
N5 Cu3 O2 89.5(2) . . ?
O4 Cu3 O2 173.7(2) . . ?
C11 N1 C13 111.5(7) . . ?
C11 N1 C15 113.2(6) . . ?
C13 N1 C15 111.4(7) . . ?
C11 N1 Cu1 105.5(5) . . ?
C13 N1 Cu1 108.7(5) . . ?
C15 N1 Cu1 106.1(5) . . ?
C21 N2 C25 110.6(8) . . ?
C21 N2 C23 112.1(9) . . ?
C25 N2 C23 114.1(8) . . ?
C21 N2 Cu2 107.5(6) . . ?
C25 N2 Cu2 105.7(5) . . ?
C23 N2 Cu2 106.4(6) . . ?
C31 N3 C35 116.7(7) . . ?
C31 N3 Cu1 120.9(5) . . ?
C35 N3 Cu1 122.4(5) . . ?
C45 N4 C41 116.3(8) . . ?
C45 N4 Cu2 124.6(6) . . ?
C41 N4 Cu2 118.9(6) . . ?
C5 N5 C1 117.0(6) . . ?
C5 N5 Cu3 122.8(5) . . ?
C1 N5 Cu3 120.2(5) . . ?
C10 N6 C6 116.7(7) . . ?
C10 N6 Cu3 121.5(6) . 1_556 ?
C6 N6 Cu3 121.8(5) . 1_556 ?
N5 C1 C2 123.2(8) . . ?
C1 C2 C3 119.5(8) . . ?
C4 C3 C2 117.1(7) . . ?
C4 C3 C8 122.1(7) . . ?
C2 C3 C8 120.7(8) . . ?
C5 C4 C3 119.9(8) . . ?
N5 C5 C4 123.3(8) . . ?
N6 C6 C7 123.2(8) . . ?
C8 C7 C6 120.2(8) . . ?
C9 C8 C7 116.9(7) . . ?
C9 C8 C3 120.6(8) . . ?
C7 C8 C3 122.6(8) . . ?
C8 C9 C10 120.5(9) . . ?
N6 C10 C9 122.5(9) . . ?
N1 C11 C12 111.6(7) . . ?
O12 C12 O11 124.8(8) . . ?
O12 C12 C11 118.6(8) . . ?
O11 C12 C11 116.6(8) . . ?
N1 C13 C14 115.9(7) . . ?
O14 C14 O13 127.4(8) . . ?
O14 C14 C13 115.4(8) . . ?
O13 C14 C13 117.1(8) . . ?
N1 C15 C16 111.3(6) . . ?
O16 C16 O15 122.7(8) . . ?
O16 C16 C15 119.3(7) . . ?
O15 C16 C15 118.0(7) . . ?
N2 C21 C22 113.9(9) . . ?
O21 C22 O22 124.5(11) . . ?
O21 C22 C21 115.7(10) . . ?
O22 C22 C21 119.8(11) . . ?
N2 C23 C24 114.2(8) . . ?
O24 C24 O23 124.6(9) . . ?
O24 C24 C23 117.9(9) . . ?
O23 C24 C23 117.4(9) . . ?
N2 C25 C26 111.8(8) . . ?
O26 C26 O25 123.8(10) . . ?
O26 C26 C25 120.7(9) . . ?
O25 C26 C25 115.5(9) . . ?
N3 C31 C32 123.2(8) . . ?
C31 C32 C33 120.8(8) . . ?
C34 C33 C32 115.8(7) . . ?
C34 C33 C43 122.3(7) . . ?
C32 C33 C43 121.8(7) . . ?
C35 C34 C33 121.0(7) . . ?
N3 C35 C34 122.6(7) . . ?
N4 C41 C42 124.1(8) . . ?
C41 C42 C43 120.0(8) . . ?
C42 C43 C44 115.9(7) . . ?
C42 C43 C33 122.7(7) . . ?
C44 C43 C33 121.2(7) . . ?
C45 C44 C43 119.8(8) . . ?
N4 C45 C44 123.9(9) . . ?
C12 O11 Cu1 114.0(5) . . ?
C14 O13 Cu1 111.1(5) . . ?
C16 O15 Cu1 114.3(5) . . ?
C22 O21 Cu2 112.7(7) . . ?
C24 O23 Cu2 114.8(6) . . ?
C26 O25 Cu2 114.7(7) . . ?

loop_
_geom_bond_atom_site_label_1
_geom_bond_atom_site_label_2
_geom_bond_distance
_geom_bond_site_symmetry_2
_geom_bond_publ_flag
Cu1 O15 1.940(5) . ?
Cu1 O11 1.967(6) . ?
Cu1 N3 1.977(6) . ?
Cu1 N1 2.027(6) . ?
Cu1 O13 2.189(6) . ?
Cu2 O23 1.961(6) . ?
Cu2 N4 1.971(7) . ?
Cu2 O25 1.985(7) . ?
Cu2 N2 2.012(7) . ?
Cu2 O21 2.154(6) . ?
Cu3 O3 2.024(6) . ?
Cu3 O1 2.026(6) . ?
Cu3 N6 2.033(6) 1_554 ?
Cu3 N5 2.039(6) . ?
Cu3 O4 2.275(6) . ?
Cu3 O2 2.387(7) . ?
N1 C11 1.455(11) . ?
N1 C13 1.485(10) . ?
N1 C15 1.496(10) . ?
N2 C21 1.444(12) . ?
N2 C25 1.465(11) . ?
N2 C23 1.469(13) . ?
N3 C31 1.339(10) . ?
N3 C35 1.346(10) . ?
N4 C45 1.326(11) . ?
N4 C41 1.333(11) . ?
N5 C5 1.321(10) . ?
N5 C1 1.363(10) . ?
N6 C10 1.330(11) . ?
N6 C6 1.336(10) . ?
N6 Cu3 2.033(6) 1_556 ?
C1 C2 1.368(11) . ?
C2 C3 1.393(11) . ?
C3 C4 1.386(12) . ?
C3 C8 1.498(10) . ?
C4 C5 1.382(11) . ?
C6 C7 1.373(11) . ?
C7 C8 1.372(11) . ?
C8 C9 1.361(12) . ?
C9 C10 1.390(12) . ?
C11 C12 1.542(12) . ?
C12 O12 1.240(10) . ?
C12 O11 1.267(10) . ?
C13 C14 1.532(11) . ?
C14 O14 1.234(10) . ?
C14 O13 1.261(10) . ?
C15 C16 1.510(12) . ?
C16 O16 1.239(10) . ?
C16 O15 1.287(9) . ?
C21 C22 1.520(14) . ?
C22 O21 1.243(12) . ?
C22 O22 1.244(14) . ?
C23 C24 1.496(14) . ?
C24 O24 1.251(11) . ?
C24 O23 1.258(11) . ?
C25 C26 1.527(14) . ?
C26 O26 1.225(11) . ?
C26 O25 1.271(11) . ?
C31 C32 1.369(11) . ?
C32 C33 1.383(11) . ?
C33 C34 1.382(11) . ?
C33 C43 1.487(10) . ?
C34 C35 1.376(11) . ?
C41 C42 1.358(12) . ?
C42 C43 1.391(11) . ?
C43 C44 1.393(12) . ?
C44 C45 1.370(12) . ?
